data_4031612
loop_
_publ_author_name
'Olenev, A.V.'
'Popovkin, B.A.'
'Shevelkov, A.V.'
'Baranov, A.I.'

_publ_section_title
;
 A new family of supramolecular complexes with the 3D cationic Hg/Z
 frameworks and Sn X3- guest anions (Z= P, As, Sb; X= Cl, Br, I): Crystal
 structures and host-guest interactions.
;
_journal_name_full 'European Journal of Inorganic Chemistry'
_journal_page_first 547
_journal_page_last 553
_journal_volume 2002
_journal_year 2002
_chemical_formula_sum 'As4 Br6 Hg6 Sn'
_chemical_name_systematic 'Hg6 Sn As4 Br6'
_space_group_IT_number 198
_symmetry_space_group_name_Hall 'P 2ac 2ab 3'
_symmetry_space_group_name_H-M 'P 21 3'
_cell_angle_alpha 90
_cell_angle_beta 90
_cell_angle_gamma 90
_cell_formula_units_Z 4
_cell_length_a 12.383
_cell_length_b 12.383
_cell_length_c 12.383
_cell_volume 1898.793
_citation_journal_id_ASTM EJICFO
_cod_data_source_file Olenev_EJICFO_2002_211.cif
_cod_data_source_block As4Br6Hg6Sn1
_cod_original_formula_sum 'As4 Br6 Hg6 Sn1'
_cod_database_code 4031612

loop_
_symmetry_equiv_pos_as_xyz
x,y,z
-x+1/2,-y,z+1/2
x+1/2,-y+1/2,-z
-x,y+1/2,-z+1/2
z,x,y
-z+1/2,-x,y+1/2
z+1/2,-x+1/2,-y
-z,x+1/2,-y+1/2
y,z,x
y+1/2,-z+1/2,-x
-y,z+1/2,-x+1/2
-y+1/2,-z,x+1/2

loop_
_atom_site_label
_atom_site_type_symbol
_atom_site_fract_x
_atom_site_fract_y
_atom_site_fract_z
_atom_site_occupancy
_atom_site_U_iso_or_equiv
Sn1 Sn+2 0.2256 0.2256 0.2256 1 0.0
Hg1 Hg+2 0.52543 0.76481 0.53937 1 0.0
As1 As-2 0.4559 0.4559 0.4559 1 0.0
Br1 Br-1 0.2999 0.9659 0.231 1 0.0
As3 As-2 0.931 0.931 0.931 1 0.0
As4 As-2 0.5676 0.5676 0.5676 1 0.0
As2 As-2 0.0436 0.0436 0.0436 1 0.0
Br2 Br-1 0.7949 0.9459 0.2407 1 0.0
Hg2 Hg+2 0.48112 0.76265 0.03011 1 0.0
